data_2312491
loop_
_publ_author_name
'Pavlovi&#x107;, Gordana'
'Lek&#x161;i&#x107;, Edislav'
'Me&#x161;trovi&#x107;, Ernest'

_publ_section_title
;
 Supramolecular synthons in hydrates and solvates of lamotrigine: a tool
 for cocrystal design.
;
_journal_coeditor_code AW5084
_journal_issue 3
_journal_name_full 'Acta crystallographica Section B, Structural science, crystal engineering and materials'
_journal_paper_doi 10.1107/S2052520624002567
_journal_volume 80
_journal_year 2024
_chemical_formula_sum 'C13 H17 Cl2 N5 O'
_chemical_formula_weight 330.21
_space_group_crystal_system triclinic
_space_group_IT_number 2
_space_group_name_Hall '-P 1'
_space_group_name_H-M_alt 'P -1'
_atom_sites_solution_hydrogens geom
_audit_creation_method SHELXL-2019/3
_cell_angle_alpha 98.562(8)
_cell_angle_beta 101.242(7)
_cell_angle_gamma 115.425(10)
_cell_formula_units_Z 4
_cell_length_a 10.8596(9)
_cell_length_b 11.4487(13)
_cell_length_c 15.5823(14)
_cell_measurement_reflns_used 1904
_cell_measurement_temperature 296(2)
_cell_measurement_theta_max 72.5115
_cell_measurement_theta_min 2.9941
_cell_volume 1655.9(3)
_computing_cell_refinement 'CrysAlis RED, Oxford Diffraction Ltd.Version 1.171.36.21'
_computing_data_collection 'CrysAlis CCD, Oxford Diffraction Ltd.Version 1.171.36.21'
_computing_data_reduction 'CrysAlis RED, Oxford Diffraction Ltd.Version 1.171.36.21'
_computing_molecular_graphics 'MERCURY 4.2.0 (CCDC, 2019)'
_computing_publication_material 'SHELXL-2019/2 (Sheldrick, 2014)'
_computing_structure_refinement 'SHELXL-2019/2 (Sheldrick, 2019)'
_computing_structure_solution 'SHELXS-97 (Sheldrick, 1997)'
_diffrn_ambient_temperature 296(2)
_diffrn_measured_fraction_theta_full 1.000
_diffrn_measured_fraction_theta_max 1.000
_diffrn_measurement_device_type 'Xcalibur, Sapphire3, Gemini'
_diffrn_measurement_method '\w scans'
_diffrn_radiation_type CuK\a
_diffrn_radiation_wavelength 1.54184
_diffrn_reflns_av_R_equivalents 0.0520
_diffrn_reflns_av_unetI/netI 0.0535
_diffrn_reflns_Laue_measured_fraction_full 1.000
_diffrn_reflns_Laue_measured_fraction_max 1.000
_diffrn_reflns_limit_h_max 11
_diffrn_reflns_limit_h_min -13
_diffrn_reflns_limit_k_max 13
_diffrn_reflns_limit_k_min -12
_diffrn_reflns_limit_l_max 18
_diffrn_reflns_limit_l_min -18
_diffrn_reflns_number 16409
_diffrn_reflns_point_group_measured_fraction_full 1.000
_diffrn_reflns_point_group_measured_fraction_max 1.000
_diffrn_reflns_theta_full 67.684
_diffrn_reflns_theta_max 67.987
_diffrn_reflns_theta_min 2.997
_diffrn_source 'Enhance (Cu) X-ray Source'
_exptl_absorpt_coefficient_mu 3.582
_exptl_absorpt_correction_T_max 1.00000
_exptl_absorpt_correction_T_min 0.52700
_exptl_absorpt_correction_type multi-scan
_exptl_crystal_colour colourless
_exptl_crystal_density_diffrn 1.325
_exptl_crystal_description stick
_exptl_crystal_F_000 688
_exptl_crystal_size_max 0.68
_exptl_crystal_size_mid 0.38
_exptl_crystal_size_min 0.25
_refine_diff_density_max 0.388
_refine_diff_density_min -0.299
_refine_diff_density_rms 0.051
_refine_ls_extinction_coef 0.0027(6)
_refine_ls_extinction_expression Fc^*^=kFc[1+0.001xFc^2^\l^3^/sin(2\q)]^-1/4^
_refine_ls_extinction_method 'SHELXL-2019/2 (Sheldrick 2019)'
_refine_ls_goodness_of_fit_ref 1.041
_refine_ls_hydrogen_treatment constr
_refine_ls_matrix_type full
_refine_ls_number_parameters 391
_refine_ls_number_reflns 6028
_refine_ls_number_restraints 10
_refine_ls_restrained_S_all 1.040
_refine_ls_R_factor_all 0.0970
_refine_ls_R_factor_gt 0.0721
_refine_ls_shift/su_max 0.001
_refine_ls_shift/su_mean 0.000
_refine_ls_structure_factor_coef Fsqd
_refine_ls_weighting_details 'w=1/[\s^2^(Fo^2^)+(0.1272P)^2^] where P=(Fo^2^+2Fc^2^)/3'
_refine_ls_weighting_scheme calc
_refine_ls_wR_factor_gt 0.2110
_refine_ls_wR_factor_ref 0.2492
_reflns_Friedel_coverage 0.000
_reflns_number_gt 3774
_reflns_number_total 6028
_reflns_threshold_expression 'I > 2\s(I)'
_cod_data_source_file aw5084.cif
_cod_data_source_block LAM_n-butanol_solvate
_cod_database_code 2312491
_shelx_shelxl_version_number 2019/3
_shelx_space_group_comment
;
The symmetry employed for this shelxl refinement is uniquely defined
by the following loop, which should always be used as a source of
symmetry information in preference to the above space-group names.
They are only intended as comments.
;

loop_
_space_group_symop_operation_xyz
'x, y, z'
'-x, -y, -z'

loop_
_atom_site_label
_atom_site_type_symbol
_atom_site_fract_x
_atom_site_fract_y
_atom_site_fract_z
_atom_site_U_iso_or_equiv
_atom_site_adp_type
_atom_site_occupancy
_atom_site_site_symmetry_order
_atom_site_calc_flag
_atom_site_refinement_flags_posn
_atom_site_refinement_flags_adp
_atom_site_refinement_flags_occupancy
_atom_site_disorder_assembly
_atom_site_disorder_group
Cl1A Cl 0.8736(2) 0.52001(17) 0.87200(10) 0.1382(6) Uani 1 1 d . . . . .
Cl1B Cl -0.24521(9) 0.18746(10) 0.23534(7) 0.0852(3) Uani 1 1 d . . . . .
Cl2A Cl 1.1096(3) 0.7627(3) 1.03321(11) 0.1905(10) Uani 1 1 d . . . . .
Cl2B Cl -0.47628(15) -0.08172(16) 0.09918(9) 0.1353(6) Uani 1 1 d . . . . .
O1A O 0.5304(4) 0.7420(5) 0.7670(2) 0.1349(14) Uani 1 1 d D . . . .
H1A H 0.560936 0.693362 0.746083 0.202 Uiso 1 1 calc DR U . . .
O1B O 0.4772(3) 0.1073(4) 0.3504(3) 0.1227(12) Uani 1 1 d D . . . .
H1B H 0.448066 0.139931 0.313087 0.184 Uiso 1 1 calc DR U . . .
N1A N 0.6296(3) 0.5752(3) 0.6904(2) 0.0764(8) Uani 1 1 d . . . . .
N1B N 0.0501(3) 0.1760(3) 0.4282(2) 0.0735(7) Uani 1 1 d . . . . .
N2A N 0.5233(3) 0.4763(3) 0.6220(2) 0.0799(8) Uani 1 1 d . . . . .
N2B N 0.1601(3) 0.2808(3) 0.49119(19) 0.0750(7) Uani 1 1 d . . . . .
N3A N 0.4500(3) 0.2955(3) 0.5052(2) 0.0859(9) Uani 1 1 d D . . . .
H3A1 H 0.364729 0.284284 0.498008 0.103 Uiso 1 1 calc DR U . . .
H3A2 H 0.465712 0.241268 0.470176 0.103 Uiso 1 1 calc DR U . . .
N3B N 0.2426(3) 0.4718(3) 0.6027(2) 0.0831(9) Uani 1 1 d D . . . .
H3B1 H 0.230309 0.530422 0.636182 0.100 Uiso 1 1 calc DR U . . .
H3B2 H 0.326340 0.478999 0.610204 0.100 Uiso 1 1 calc DR U . . .
N4A N 0.6894(3) 0.4101(3) 0.58071(19) 0.0704(7) Uani 1 1 d . . . . .
N4B N 0.0025(3) 0.3615(3) 0.52932(18) 0.0701(7) Uani 1 1 d . . . . .
N5A N 0.9268(3) 0.5315(3) 0.6589(2) 0.0808(8) Uani 1 1 d D . . . .
H5A1 H 0.945522 0.480916 0.622858 0.097 Uiso 1 1 calc DR U . . .
H5A2 H 0.994550 0.596403 0.702423 0.097 Uiso 1 1 calc DR U . . .
N5B N -0.2351(3) 0.2455(3) 0.4537(2) 0.0895(10) Uani 1 1 d D . . . .
H5B1 H -0.248834 0.302078 0.488025 0.107 Uiso 1 1 calc DR U . . .
H5B2 H -0.305813 0.179828 0.412120 0.107 Uiso 1 1 calc DR U . . .
C1A C 0.8702(4) 0.7053(4) 0.7848(2) 0.0722(8) Uani 1 1 d . . . . .
C1B C -0.1933(3) 0.0394(4) 0.3446(2) 0.0713(8) Uani 1 1 d . . . . .
C2A C 0.9304(4) 0.6817(4) 0.8643(3) 0.0864(10) Uani 1 1 d . . . . .
C2B C -0.2738(3) 0.0393(3) 0.2624(2) 0.0725(8) Uani 1 1 d . . . . .
C3A C 1.0326(5) 0.7889(6) 0.9362(3) 0.1055(14) Uani 1 1 d . . . . .
C3B C -0.3769(4) -0.0807(4) 0.2010(3) 0.0921(12) Uani 1 1 d . . . . .
C4B C -0.4008(5) -0.2019(5) 0.2209(4) 0.1132(16) Uani 1 1 d . . . . .
H4B H -0.469918 -0.282225 0.179704 0.136 Uiso 1 1 calc R U . . .
C4A C 1.0737(5) 0.9187(6) 0.9302(4) 0.1152(17) Uani 1 1 d . . . . .
H4A H 1.141385 0.990272 0.978713 0.138 Uiso 1 1 calc R U . . .
C5A C 1.0156(5) 0.9423(5) 0.8537(4) 0.1112(15) Uani 1 1 d . . . . .
H5A H 1.044227 1.030084 0.850199 0.133 Uiso 1 1 calc R U . . .
C5B C -0.3225(6) -0.2033(5) 0.3016(4) 0.1156(16) Uani 1 1 d . . . . .
H5B H -0.338991 -0.284325 0.314983 0.139 Uiso 1 1 calc R U . . .
C6A C 0.9141(4) 0.8370(4) 0.7807(3) 0.0873(10) Uani 1 1 d . . . . .
H6A H 0.875222 0.854743 0.728761 0.105 Uiso 1 1 calc R U . . .
C6B C -0.2198(5) -0.0841(4) 0.3622(3) 0.0921(11) Uani 1 1 d . . . . .
H6B H -0.166763 -0.085830 0.416152 0.111 Uiso 1 1 calc R U . . .
C7A C 0.7609(3) 0.5937(4) 0.7072(2) 0.0690(8) Uani 1 1 d . . . . .
C7B C -0.0793(3) 0.1628(3) 0.4117(2) 0.0653(7) Uani 1 1 d . . . . .
C8A C 0.5569(3) 0.3962(4) 0.5702(2) 0.0717(8) Uani 1 1 d . . . . .
C8B C 0.1318(3) 0.3699(4) 0.5393(2) 0.0678(8) Uani 1 1 d . . . . .
C9A C 0.7923(3) 0.5091(3) 0.6471(2) 0.0693(8) Uani 1 1 d . . . . .
C9B C -0.1050(3) 0.2594(4) 0.4648(2) 0.0681(8) Uani 1 1 d . . . . .
C10A C 0.5708(8) 0.7697(9) 0.8628(4) 0.150(3) Uani 1 1 d . . . . .
H10A H 0.539386 0.831898 0.886600 0.180 Uiso 1 1 calc R U . . .
H10B H 0.673952 0.814065 0.884932 0.180 Uiso 1 1 calc R U . . .
C10B C 0.3845(9) -0.0332(10) 0.3277(9) 0.250(6) Uani 1 1 d . . . . .
H10C H 0.386150 -0.069107 0.267715 0.300 Uiso 1 1 calc R U . . .
H10D H 0.429997 -0.068268 0.368870 0.300 Uiso 1 1 calc R U . . .
C11A C 0.5132(15) 0.6501(14) 0.8997(6) 0.217(5) Uani 1 1 d . . . . .
H11A H 0.559615 0.674033 0.964199 0.260 Uiso 1 1 calc R U . A 1
H11B H 0.529255 0.579716 0.869500 0.260 Uiso 1 1 calc R U . A 1
C11B C 0.1474(14) -0.1900(16) 0.3043(10) 0.301(9) Uani 1 1 d . . . . .
H11C H 0.155027 -0.231848 0.353413 0.361 Uiso 1 1 calc R U . . .
H11D H 0.151927 -0.245304 0.252640 0.361 Uiso 1 1 calc R U . . .
C12A C 0.353(2) 0.6026(18) 0.8821(11) 0.237(7) Uani 0.83 1 d . . P B 1
H12A H 0.336935 0.675261 0.908526 0.285 Uiso 0.83 1 calc R U P B 1
H12B H 0.305663 0.572892 0.817416 0.285 Uiso 0.83 1 calc R U P B 1
C12C C 0.401(5) 0.530(3) 0.873(3) 0.111(10) Uani 0.17 1 d . . P B 2
H12C H 0.435674 0.464992 0.870692 0.134 Uiso 0.17 1 calc R U P B 2
H12D H 0.350233 0.518897 0.811230 0.134 Uiso 0.17 1 calc R U P B 2
C12B C 0.2607(19) -0.0843(13) 0.3264(13) 0.402(13) Uani 1 1 d . . . . .
H12E H 0.229616 -0.028871 0.296743 0.482 Uiso 1 1 calc R U . . .
H12F H 0.270097 -0.052869 0.389834 0.482 Uiso 1 1 calc R U . . .
C13A C 0.2977(16) 0.494(2) 0.9230(10) 0.311(9) Uani 1 1 d . . . . .
H13A H 0.340865 0.525672 0.987445 0.466 Uiso 1 1 calc R U . B 1
H13B H 0.319067 0.424767 0.898897 0.466 Uiso 1 1 calc R U . B 1
H13C H 0.196382 0.458098 0.910020 0.466 Uiso 1 1 calc R U . B 1
C13B C 0.0182(12) -0.2094(16) 0.2836(10) 0.291(9) Uani 1 1 d . . . . .
H13D H 0.004210 -0.161659 0.333676 0.437 Uiso 1 1 calc R U . . .
H13E H -0.046064 -0.303469 0.270444 0.437 Uiso 1 1 calc R U . . .
H13F H 0.000214 -0.177663 0.231338 0.437 Uiso 1 1 calc R U . . .

loop_
_atom_site_aniso_label
_atom_site_aniso_U_11
_atom_site_aniso_U_22
_atom_site_aniso_U_33
_atom_site_aniso_U_23
_atom_site_aniso_U_13
_atom_site_aniso_U_12
Cl1A 0.1918(16) 0.1237(11) 0.1065(9) 0.0399(8) 0.0344(10) 0.0817(11)
Cl1B 0.0768(5) 0.0884(6) 0.0870(6) 0.0161(5) 0.0111(4) 0.0436(5)
Cl2A 0.212(2) 0.231(2) 0.0947(10) 0.0104(11) -0.0253(11) 0.1147(18)
Cl2B 0.1159(9) 0.1353(12) 0.1056(9) -0.0223(7) -0.0211(7) 0.0555(8)
O1A 0.151(3) 0.181(4) 0.111(2) 0.004(2) 0.029(2) 0.127(3)
O1B 0.0789(18) 0.118(3) 0.137(3) -0.007(2) 0.0151(18) 0.0365(18)
N1A 0.0673(15) 0.0868(19) 0.0793(17) 0.0059(14) 0.0235(13) 0.0442(15)
N1B 0.0698(15) 0.0818(18) 0.0802(16) 0.0119(14) 0.0213(13) 0.0489(14)
N2A 0.0649(15) 0.092(2) 0.0857(18) 0.0014(15) 0.0199(13) 0.0473(15)
N2B 0.0662(14) 0.0853(18) 0.0808(17) 0.0042(14) 0.0176(13) 0.0492(14)
N3A 0.0619(15) 0.102(2) 0.0873(19) -0.0030(17) 0.0163(14) 0.0446(16)
N3B 0.0619(15) 0.094(2) 0.0893(19) 0.0000(16) 0.0139(13) 0.0444(15)
N4A 0.0582(13) 0.0785(17) 0.0784(16) 0.0077(13) 0.0228(12) 0.0387(13)
N4B 0.0621(14) 0.0828(18) 0.0719(15) 0.0058(13) 0.0184(12) 0.0450(13)
N5A 0.0603(14) 0.086(2) 0.0900(19) -0.0045(15) 0.0192(13) 0.0391(14)
N5B 0.0649(15) 0.101(2) 0.093(2) -0.0144(17) 0.0111(14) 0.0487(16)
C1A 0.0699(17) 0.079(2) 0.0734(18) 0.0072(15) 0.0253(15) 0.0420(16)
C1B 0.0694(17) 0.0711(19) 0.0819(19) 0.0113(15) 0.0244(15) 0.0423(15)
C2A 0.094(2) 0.094(3) 0.077(2) 0.0142(19) 0.0259(18) 0.051(2)
C2B 0.0638(16) 0.0682(19) 0.082(2) 0.0032(15) 0.0190(15) 0.0341(15)
C3A 0.101(3) 0.129(4) 0.078(2) 0.003(3) 0.012(2) 0.060(3)
C3B 0.074(2) 0.088(3) 0.096(3) -0.007(2) 0.0106(18) 0.0383(19)
C4B 0.097(3) 0.076(3) 0.136(4) -0.013(3) 0.022(3) 0.032(2)
C4A 0.096(3) 0.118(4) 0.099(3) -0.021(3) 0.015(2) 0.043(3)
C5A 0.111(3) 0.087(3) 0.120(4) -0.007(3) 0.033(3) 0.044(3)
C5B 0.128(4) 0.070(3) 0.137(4) 0.012(3) 0.038(3) 0.042(3)
C6A 0.095(2) 0.084(3) 0.092(2) 0.011(2) 0.032(2) 0.053(2)
C6B 0.100(3) 0.079(2) 0.105(3) 0.020(2) 0.031(2) 0.051(2)
C7A 0.0631(16) 0.078(2) 0.0724(18) 0.0133(15) 0.0226(14) 0.0400(15)
C7B 0.0661(16) 0.0685(18) 0.0694(17) 0.0123(14) 0.0204(13) 0.0403(14)
C8A 0.0619(16) 0.082(2) 0.0755(19) 0.0108(16) 0.0246(14) 0.0392(16)
C8B 0.0625(16) 0.080(2) 0.0695(17) 0.0139(15) 0.0178(13) 0.0431(15)
C9A 0.0610(16) 0.075(2) 0.0786(19) 0.0126(16) 0.0246(14) 0.0387(15)
C9B 0.0632(16) 0.082(2) 0.0690(17) 0.0125(15) 0.0199(14) 0.0447(16)
C10A 0.173(6) 0.193(7) 0.104(4) -0.015(4) 0.006(4) 0.135(6)
C10B 0.137(6) 0.156(8) 0.330(15) -0.056(8) 0.089(8) -0.012(6)
C11A 0.307(15) 0.279(16) 0.108(5) 0.025(7) 0.035(7) 0.195(14)
C11B 0.184(11) 0.328(19) 0.302(17) 0.163(16) 0.063(12) 0.020(13)
C12A 0.267(19) 0.219(15) 0.192(13) 0.066(12) -0.016(12) 0.117(14)
C12C 0.14(3) 0.056(13) 0.11(2) 0.000(13) 0.024(19) 0.042(16)
C12B 0.297(18) 0.179(12) 0.55(3) 0.069(15) 0.17(2) -0.059(12)
C13A 0.317(19) 0.41(3) 0.241(15) 0.118(17) 0.110(14) 0.185(19)
C13B 0.182(10) 0.39(2) 0.39(2) 0.234(19) 0.118(13) 0.156(14)

loop_
_atom_type_symbol
_atom_type_description
_atom_type_scat_dispersion_real
_atom_type_scat_dispersion_imag
_atom_type_scat_source
C C 0.0181 0.0091 'International Tables Vol C Tables 4.2.6.8 and 6.1.1.4'
H H 0.0000 0.0000 'International Tables Vol C Tables 4.2.6.8 and 6.1.1.4'
Cl Cl 0.3639 0.7018 'International Tables Vol C Tables 4.2.6.8 and 6.1.1.4'
N N 0.0311 0.0180 'International Tables Vol C Tables 4.2.6.8 and 6.1.1.4'
O O 0.0492 0.0322 'International Tables Vol C Tables 4.2.6.8 and 6.1.1.4'

loop_
_geom_angle_atom_site_label_1
_geom_angle_atom_site_label_2
_geom_angle_atom_site_label_3
_geom_angle
_geom_angle_site_symmetry_1
_geom_angle_site_symmetry_3
_geom_angle_publ_flag
C10A O1A H1A 109.5 . . ?
C10B O1B H1B 109.5 . . ?
C7A N1A N2A 122.1(3) . . ?
C7B N1B N2B 121.4(3) . . ?
N1A N2A C8A 116.9(3) . . ?
N1B N2B C8B 117.2(2) . . ?
C8A N3A H3A1 120.0 . . ?
C8A N3A H3A2 120.0 . . ?
H3A1 N3A H3A2 120.0 . . ?
C8B N3B H3B1 120.0 . . ?
C8B N3B H3B2 120.0 . . ?
H3B1 N3B H3B2 120.0 . . ?
C9A N4A C8A 117.0(3) . . ?
C9B N4B C8B 116.8(3) . . ?
C9A N5A H5A1 120.0 . . ?
C9A N5A H5A2 120.0 . . ?
H5A1 N5A H5A2 120.0 . . ?
C9B N5B H5B1 120.0 . . ?
C9B N5B H5B2 120.0 . . ?
H5B1 N5B H5B2 120.0 . . ?
C6A C1A C2A 118.5(4) . . ?
C6A C1A C7A 120.1(3) . . ?
C2A C1A C7A 121.4(3) . . ?
C6B C1B C2B 118.1(3) . . ?
C6B C1B C7B 118.5(3) . . ?
C2B C1B C7B 123.3(3) . . ?
C3A C2A C1A 120.0(4) . . ?
C3A C2A Cl1A 120.8(4) . . ?
C1A C2A Cl1A 119.2(3) . . ?
C3B C2B C1B 120.4(4) . . ?
C3B C2B Cl1B 118.9(3) . . ?
C1B C2B Cl1B 120.7(3) . . ?
C4A C3A C2A 120.1(5) . . ?
C4A C3A Cl2A 119.0(4) . . ?
C2A C3A Cl2A 120.9(5) . . ?
C2B C3B C4B 120.0(4) . . ?
C2B C3B Cl2B 120.7(4) . . ?
C4B C3B Cl2B 119.4(3) . . ?
C5B C4B C3B 120.3(4) . . ?
C5B C4B H4B 119.9 . . ?
C3B C4B H4B 119.9 . . ?
C5A C4A C3A 120.2(5) . . ?
C5A C4A H4A 119.9 . . ?
C3A C4A H4A 119.9 . . ?
C4A C5A C6A 120.8(5) . . ?
C4A C5A H5A 119.6 . . ?
C6A C5A H5A 119.6 . . ?
C6B C5B C4B 119.6(5) . . ?
C6B C5B H5B 120.2 . . ?
C4B C5B H5B 120.2 . . ?
C5A C6A C1A 120.4(4) . . ?
C5A C6A H6A 119.8 . . ?
C1A C6A H6A 119.8 . . ?
C5B C6B C1B 121.6(4) . . ?
C5B C6B H6B 119.2 . . ?
C1B C6B H6B 119.2 . . ?
N1A C7A C9A 118.7(3) . . ?
N1A C7A C1A 117.8(3) . . ?
C9A C7A C1A 123.4(3) . . ?
N1B C7B C9B 119.6(3) . . ?
N1B C7B C1B 116.5(3) . . ?
C9B C7B C1B 123.6(3) . . ?
N3A C8A N2A 116.3(3) . . ?
N3A C8A N4A 118.7(3) . . ?
N2A C8A N4A 125.1(3) . . ?
N3B C8B N4B 118.5(3) . . ?
N3B C8B N2B 116.1(3) . . ?
N4B C8B N2B 125.3(3) . . ?
N4A C9A N5A 119.9(3) . . ?
N4A C9A C7A 120.1(3) . . ?
N5A C9A C7A 120.1(3) . . ?
N5B C9B N4B 119.0(3) . . ?
N5B C9B C7B 121.4(3) . . ?
N4B C9B C7B 119.5(3) . . ?
O1A C10A C11A 115.3(7) . . ?
O1A C10A H10A 108.5 . . ?
C11A C10A H10A 108.5 . . ?
O1A C10A H10B 108.5 . . ?
C11A C10A H10B 108.5 . . ?
H10A C10A H10B 107.5 . . ?
C12B C10B O1B 125.1(12) . . ?
C12B C10B H10C 106.1 . . ?
O1B C10B H10C 106.1 . . ?
C12B C10B H10D 106.1 . . ?
O1B C10B H10D 106.1 . . ?
H10C C10B H10D 106.3 . . ?
C12C C11A C10A 137(2) . . ?
C10A C11A C12A 106.7(11) . . ?
C10A C11A H11A 110.4 . . ?
C12A C11A H11A 110.4 . . ?
C10A C11A H11B 110.4 . . ?
C12A C11A H11B 110.4 . . ?
H11A C11A H11B 108.6 . . ?
C12B C11B C13B 130(2) . . ?
C12B C11B H11C 104.8 . . ?
C13B C11B H11C 104.8 . . ?
C12B C11B H11D 104.8 . . ?
C13B C11B H11D 104.8 . . ?
H11C C11B H11D 105.8 . . ?
C13A C12A C11A 107.4(13) . . ?
C13A C12A H12A 110.2 . . ?
C11A C12A H12A 110.2 . . ?
C13A C12A H12B 110.2 . . ?
C11A C12A H12B 110.2 . . ?
H12A C12A H12B 108.5 . . ?
C11A C12C C13A 121(2) . . ?
C11A C12C H12C 107.2 . . ?
C13A C12C H12C 107.2 . . ?
C11A C12C H12D 107.2 . . ?
C13A C12C H12D 107.2 . . ?
H12C C12C H12D 106.8 . . ?
C10B C12B C11B 146(2) . . ?
C10B C12B H12C 100.5 . . ?
C11B C12B H12C 100.5 . . ?
C10B C12B H12D 100.5 . . ?
C11B C12B H12D 100.5 . . ?
H12C C12B H12D 104.3 . . ?
C12A C13A H13A 109.5 . . ?
C12A C13A H13B 109.5 . . ?
H13A C13A H13B 109.5 . . ?
C12A C13A H13C 109.5 . . ?
H13A C13A H13C 109.5 . . ?
H13B C13A H13C 109.5 . . ?
C11B C13B H13D 109.5 . . ?
C11B C13B H13E 109.5 . . ?
H13D C13B H13E 109.5 . . ?
C11B C13B H13F 109.5 . . ?
H13D C13B H13F 109.5 . . ?
H13E C13B H13F 109.5 . . ?

loop_
_geom_bond_atom_site_label_1
_geom_bond_atom_site_label_2
_geom_bond_distance
_geom_bond_site_symmetry_2
_geom_bond_publ_flag
Cl1A C2A 1.714(5) . ?
Cl1B C2B 1.722(4) . ?
Cl2A C3A 1.712(5) . ?
Cl2B C3B 1.732(5) . ?
O1A C10A 1.416(7) . ?
O1A H1A 0.8200 . ?
O1B C10B 1.423(9) . ?
O1B H1B 0.8200 . ?
N1A C7A 1.313(4) . ?
N1A N2A 1.338(4) . ?
N1B C7B 1.314(4) . ?
N1B N2B 1.338(4) . ?
N2A C8A 1.344(4) . ?
N2B C8B 1.352(4) . ?
N3A C8A 1.321(5) . ?
N3A H3A1 0.8600 . ?
N3A H3A2 0.8600 . ?
N3B C8B 1.331(4) . ?
N3B H3B1 0.8600 . ?
N3B H3B2 0.8600 . ?
N4A C9A 1.310(4) . ?
N4A C8A 1.351(4) . ?
N4B C9B 1.328(4) . ?
N4B C8B 1.341(4) . ?
N5A C9A 1.339(4) . ?
N5A H5A1 0.8600 . ?
N5A H5A2 0.8600 . ?
N5B C9B 1.324(4) . ?
N5B H5B1 0.8600 . ?
N5B H5B2 0.8600 . ?
C1A C6A 1.388(5) . ?
C1A C2A 1.404(5) . ?
C1A C7A 1.477(5) . ?
C1B C6B 1.399(5) . ?
C1B C2B 1.402(5) . ?
C1B C7B 1.474(5) . ?
C2A C3A 1.389(6) . ?
C2B C3B 1.388(5) . ?
C3A C4A 1.381(8) . ?
C3B C4B 1.392(7) . ?
C4B C5B 1.380(7) . ?
C4B H4B 0.9300 . ?
C4A C5A 1.356(8) . ?
C4A H4A 0.9300 . ?
C5A C6A 1.387(6) . ?
C5A H5A 0.9300 . ?
C5B C6B 1.377(7) . ?
C5B H5B 0.9300 . ?
C6A H6A 0.9300 . ?
C6B H6B 0.9300 . ?
C7A C9A 1.438(4) . ?
C7B C9B 1.439(4) . ?
C10A C11A 1.495(13) . ?
C10A H10A 0.9700 . ?
C10A H10B 0.9700 . ?
C10B C12B 1.209(16) . ?
C10B H10C 0.9700 . ?
C10B H10D 0.9700 . ?
C11A C12C 1.32(3) . ?
C11A C12A 1.536(19) . ?
C11A H11A 0.9700 . ?
C11A H11B 0.9700 . ?
C11B C12B 1.237(15) . ?
C11B C13B 1.287(13) . ?
C11B H11C 0.9700 . ?
C11B H11D 0.9700 . ?
C12A C13A 1.436(18) . ?
C12A H12A 0.9700 . ?
C12A H12B 0.9700 . ?
C12C C13A 1.44(4) . ?
C12C H12C 0.9700 . ?
C12C H12D 0.9700 . ?
C12B H12E 0.9700 . ?
C12B H12F 0.9700 . ?
C13A H13A 0.9600 . ?
C13A H13B 0.9600 . ?
C13A H13C 0.9600 . ?
C13B H13D 0.9600 . ?
C13B H13E 0.9600 . ?
C13B H13F 0.9600 . ?

loop_
_geom_hbond_atom_site_label_D
_geom_hbond_atom_site_label_H
_geom_hbond_atom_site_label_A
_geom_hbond_distance_DH
_geom_hbond_distance_HA
_geom_hbond_distance_DA
_geom_hbond_angle_DHA
_geom_hbond_site_symmetry_A
_geom_hbond_publ_flag
O1A H1A N1A 0.82 1.98 2.797(4) 177.5 . yes
O1B H1B O1A 0.82 1.94 2.708(6) 154.5 2_666 yes
N3A H3A2 O1B 0.86 2.29 3.135(4) 166.5 . yes
N3A H3A1 N2B 0.86 2.19 3.042(4) 172.8 . yes
N3B H3B2 N2A 0.86 2.13 2.983(4) 174.3 . yes
N5A H5A1 N4B 0.86 2.20 3.064(4) 176.8 1_655 yes
N5B H5B2 O1B 0.86 2.09 2.809(4) 140.8 1_455 yes
N5B H5B1 N4A 0.86 2.15 2.999(4) 168.9 1_455 yes

loop_
_geom_torsion_atom_site_label_1
_geom_torsion_atom_site_label_2
_geom_torsion_atom_site_label_3
_geom_torsion_atom_site_label_4
_geom_torsion
_geom_torsion_site_symmetry_1
_geom_torsion_site_symmetry_2
_geom_torsion_site_symmetry_3
_geom_torsion_site_symmetry_4
_geom_torsion_publ_flag
C7A N1A N2A C8A -0.4(5) . . . . ?
C7B N1B N2B C8B 2.3(5) . . . . ?
C6A C1A C2A C3A -0.7(5) . . . . ?
C7A C1A C2A C3A -179.8(3) . . . . ?
C6A C1A C2A Cl1A 178.0(3) . . . . ?
C7A C1A C2A Cl1A -1.1(5) . . . . ?
C6B C1B C2B C3B 0.3(5) . . . . ?
C7B C1B C2B C3B 178.1(3) . . . . ?
C6B C1B C2B Cl1B -179.0(3) . . . . ?
C7B C1B C2B Cl1B -1.2(4) . . . . ?
C1A C2A C3A C4A 0.9(7) . . . . ?
Cl1A C2A C3A C4A -177.8(4) . . . . ?
C1A C2A C3A Cl2A -179.0(3) . . . . ?
Cl1A C2A C3A Cl2A 2.3(6) . . . . ?
C1B C2B C3B C4B 0.0(6) . . . . ?
Cl1B C2B C3B C4B 179.3(3) . . . . ?
C1B C2B C3B Cl2B -179.8(3) . . . . ?
Cl1B C2B C3B Cl2B -0.5(4) . . . . ?
C2B C3B C4B C5B 0.1(7) . . . . ?
Cl2B C3B C4B C5B 179.8(4) . . . . ?
C2A C3A C4A C5A -0.7(8) . . . . ?
Cl2A C3A C4A C5A 179.2(4) . . . . ?
C3A C4A C5A C6A 0.2(8) . . . . ?
C3B C4B C5B C6B -0.4(8) . . . . ?
C4A C5A C6A C1A 0.0(7) . . . . ?
C2A C1A C6A C5A 0.3(5) . . . . ?
C7A C1A C6A C5A 179.4(3) . . . . ?
C4B C5B C6B C1B 0.6(8) . . . . ?
C2B C1B C6B C5B -0.6(6) . . . . ?
C7B C1B C6B C5B -178.5(4) . . . . ?
N2A N1A C7A C9A 3.3(5) . . . . ?
N2A N1A C7A C1A -179.5(3) . . . . ?
C6A C1A C7A N1A -70.2(4) . . . . ?
C2A C1A C7A N1A 108.9(4) . . . . ?
C6A C1A C7A C9A 106.8(4) . . . . ?
C2A C1A C7A C9A -74.1(5) . . . . ?
N2B N1B C7B C9B -2.7(5) . . . . ?
N2B N1B C7B C1B -176.6(3) . . . . ?
C6B C1B C7B N1B 60.9(4) . . . . ?
C2B C1B C7B N1B -117.0(4) . . . . ?
C6B C1B C7B C9B -112.7(4) . . . . ?
C2B C1B C7B C9B 69.5(5) . . . . ?
N1A N2A C8A N3A 177.3(3) . . . . ?
N1A N2A C8A N4A -1.7(6) . . . . ?
C9A N4A C8A N3A -178.4(3) . . . . ?
C9A N4A C8A N2A 0.6(6) . . . . ?
C9B N4B C8B N3B 179.3(3) . . . . ?
C9B N4B C8B N2B -2.3(5) . . . . ?
N1B N2B C8B N3B 178.7(3) . . . . ?
N1B N2B C8B N4B 0.3(5) . . . . ?
C8A N4A C9A N5A -177.4(3) . . . . ?
C8A N4A C9A C7A 2.5(5) . . . . ?
N1A C7A C9A N4A -4.5(5) . . . . ?
C1A C7A C9A N4A 178.6(3) . . . . ?
N1A C7A C9A N5A 175.4(3) . . . . ?
C1A C7A C9A N5A -1.5(5) . . . . ?
C8B N4B C9B N5B 178.6(3) . . . . ?
C8B N4B C9B C7B 1.8(5) . . . . ?
N1B C7B C9B N5B -176.1(3) . . . . ?
C1B C7B C9B N5B -2.7(5) . . . . ?
N1B C7B C9B N4B 0.6(5) . . . . ?
C1B C7B C9B N4B 174.0(3) . . . . ?
O1A C10A C11A C12C -27(3) . . . . ?
O1A C10A C11A C12A -71.2(11) . . . . ?
C10A C11A C12A C13A -175.9(13) . . . . ?
C10A C11A C12C C13A -117(3) . . . . ?
O1B C10B C12B C11B 170(3) . . . . ?
C13B C11B C12B C10B -153(3) . . . . ?
